data_4077948
loop_
_publ_author_name
'Oertel, Anna Magdalena'
'Ritleng, Vincent'
'Chetcuti, Michael J.'

_publ_section_title
;
 Synthesis and Catalytic Activity in Suzuki Coupling of Nickel Complexes
 Bearingn-Butyl- and Triethoxysilylpropyl-Substituted NHC Ligands: Toward
 the Heterogenization of Molecular Catalysts
;
_journal_issue 7
_journal_name_full Organometallics
_journal_page_first 2829
_journal_paper_doi 10.1021/om201101g
_journal_volume 31
_journal_year 2012
_chemical_formula_moiety 'C29 H43 I N2 Ni'
_chemical_formula_sum 'C29 H43 I N2 Ni'
_chemical_formula_weight 605.26
_chemical_name_systematic
;
 ?
;
_space_group_IT_number 14
_symmetry_cell_setting monoclinic
_symmetry_space_group_name_Hall '-P 2ybc'
_symmetry_space_group_name_H-M 'P 1 21/c 1'
_atom_sites_solution_hydrogens geom
_atom_sites_solution_primary direct
_atom_sites_solution_secondary difmap
_audit_creation_method SHELXL-97
_audit_update_record
;
2011-11-07 # Formatted by publCIF
;
_cell_angle_alpha 90.00
_cell_angle_beta 104.799(2)
_cell_angle_gamma 90.00
_cell_formula_units_Z 4
_cell_length_a 9.9126(5)
_cell_length_b 14.0043(4)
_cell_length_c 21.5414(10)
_cell_measurement_reflns_used 11007
_cell_measurement_temperature 173(2)
_cell_measurement_theta_max 27.485
_cell_measurement_theta_min 0.998
_cell_volume 2891.2(2)
_computing_cell_refinement 'Denzo (Nonius B.V., 1998)'
_computing_data_collection 'Collect (Nonius B.V., 1998)'
_computing_data_reduction 'Denzo (Nonius B.V., 1998)'
_computing_molecular_graphics 'PLATON 98 (Spek, 1998)'
_computing_publication_material 'SHELXL-97 (Sheldrick, 1997)'
_computing_structure_refinement 'SHELXL-97 (Sheldrick, 1997)'
_computing_structure_solution 'SHELXS-97 (Sheldrick, 1997)'
_diffrn_ambient_temperature 173(2)
_diffrn_measured_fraction_theta_full 0.996
_diffrn_measured_fraction_theta_max 0.996
_diffrn_measurement_device_type KappaCCD
_diffrn_measurement_method 'phi and omega scans'
_diffrn_radiation_monochromator graphite
_diffrn_radiation_source 'fine-focus sealed tube'
_diffrn_radiation_type MoK\a
_diffrn_radiation_wavelength 0.71073
_diffrn_reflns_av_R_equivalents 0.0660
_diffrn_reflns_av_sigmaI/netI 0.0867
_diffrn_reflns_limit_h_max 10
_diffrn_reflns_limit_h_min -12
_diffrn_reflns_limit_k_max 14
_diffrn_reflns_limit_k_min -18
_diffrn_reflns_limit_l_max 27
_diffrn_reflns_limit_l_min -15
_diffrn_reflns_number 18312
_diffrn_reflns_theta_full 27.51
_diffrn_reflns_theta_max 27.51
_diffrn_reflns_theta_min 1.75
_exptl_absorpt_coefficient_mu 1.757
_exptl_absorpt_correction_T_max 0.71246
_exptl_absorpt_correction_T_min 0.63781
_exptl_absorpt_correction_type multi-scan
_exptl_absorpt_process_details 'MULscanABS in PLATON (Spek, 2003)'
_exptl_crystal_colour red
_exptl_crystal_density_diffrn 1.391
_exptl_crystal_density_method 'not measured'
_exptl_crystal_description block
_exptl_crystal_F_000 1248
_exptl_crystal_size_max 0.30
_exptl_crystal_size_mid 0.07
_exptl_crystal_size_min 0.05
_refine_diff_density_max 1.045
_refine_diff_density_min -2.330
_refine_diff_density_rms 0.260
_refine_ls_extinction_method none
_refine_ls_goodness_of_fit_ref 1.056
_refine_ls_hydrogen_treatment constr
_refine_ls_matrix_type full
_refine_ls_number_parameters 294
_refine_ls_number_reflns 6622
_refine_ls_number_restraints 6
_refine_ls_restrained_S_all 1.064
_refine_ls_R_factor_all 0.1454
_refine_ls_R_factor_gt 0.0694
_refine_ls_shift/su_max 0.000
_refine_ls_shift/su_mean 0.000
_refine_ls_structure_factor_coef Fsqd
_refine_ls_weighting_details 'calc w=1/[\s^2^(Fo^2^)+(0.1160P)^2^+1.0826P] where P=(Fo^2^+2Fc^2^)/3'
_refine_ls_weighting_scheme calc
_refine_ls_wR_factor_gt 0.1808
_refine_ls_wR_factor_ref 0.2250
_reflns_number_gt 3586
_reflns_number_total 6622
_reflns_threshold_expression I>2sigma(I)
_cod_data_source_file om201101g_si_001.cif
_cod_data_source_block chet20
_cod_depositor_comments
;
The following automatic conversions were performed:

'_symmetry_cell_setting' value 'Monoclinic' changed to 'monoclinic'
according to /home/saulius/struct/CIF-dictionaries/cif_core.dic
dictionary named 'cif_core.dic' version 2.4.1 from 2010-06-29.

Automatic conversion script
Id: cif_fix_values 1715 2011-07-08 13:25:40Z adriana 
;
_cod_original_sg_symbol_H-M 'P 21/c'
_cod_database_code 4077948

loop_
_symmetry_equiv_pos_as_xyz
'x, y, z'
'-x, y+1/2, -z+1/2'
'-x, -y, -z'
'x, -y-1/2, z-1/2'

loop_
_atom_site_label
_atom_site_type_symbol
_atom_site_fract_x
_atom_site_fract_y
_atom_site_fract_z
_atom_site_U_iso_or_equiv
_atom_site_adp_type
_atom_site_occupancy
_atom_site_symmetry_multiplicity
_atom_site_calc_flag
_atom_site_refinement_flags
_atom_site_disorder_assembly
_atom_site_disorder_group
C1 C 0.2928(7) -0.2062(4) -0.1912(3) 0.0396(15) Uani 1 1 d . . .
C2 C 0.3807(9) -0.0602(5) -0.1544(4) 0.080(2) Uani 1 1 d . . .
H2 H 0.4304 -0.0122 -0.1267 0.096 Uiso 1 1 calc R . .
C3 C 0.3132(9) -0.0502(5) -0.2159(4) 0.080(2) Uani 1 1 d . . .
H3 H 0.3031 0.0072 -0.2402 0.096 Uiso 1 1 calc R . .
C4 C 0.4184(7) -0.1879(4) -0.0740(3) 0.0389(14) Uani 1 1 d . . .
C5 C 0.3541(8) -0.1568(5) -0.0261(4) 0.055(2) Uani 1 1 d . . .
C6 C 0.4065(10) -0.1842(6) 0.0342(4) 0.072(2) Uani 1 1 d . . .
H6 H 0.3627 -0.1634 0.0663 0.087 Uiso 1 1 calc R . .
C7 C 0.5229(11) -0.2420(6) 0.0517(4) 0.078(3) Uani 1 1 d . . .
H7 H 0.5580 -0.2607 0.0952 0.094 Uiso 1 1 calc R . .
C8 C 0.5892(8) -0.2731(5) 0.0050(4) 0.062(2) Uani 1 1 d . . .
H8 H 0.6695 -0.3127 0.0169 0.074 Uiso 1 1 calc R . .
C9 C 0.5368(6) -0.2457(4) -0.0591(3) 0.0377(14) Uani 1 1 d . . .
C10 C 0.2278(8) -0.0880(6) -0.0412(5) 0.078(3) Uani 1 1 d . . .
H10 H 0.1864 -0.0880 -0.0886 0.094 Uiso 1 1 calc R . .
C11 C 0.2794(10) 0.0141(7) -0.0206(7) 0.123(5) Uani 1 1 d . . .
H11A H 0.1998 0.0580 -0.0297 0.185 Uiso 1 1 calc R . .
H11B H 0.3463 0.0342 -0.0446 0.185 Uiso 1 1 calc R . .
H11C H 0.3248 0.0149 0.0255 0.185 Uiso 1 1 calc R . .
C12 C 0.1155(10) -0.1151(8) -0.0089(6) 0.123(5) Uani 1 1 d . . .
H12A H 0.1556 -0.1198 0.0376 0.184 Uiso 1 1 calc R . .
H12B H 0.0755 -0.1769 -0.0254 0.184 Uiso 1 1 calc R . .
H12C H 0.0422 -0.0663 -0.0177 0.184 Uiso 1 1 calc R . .
C13 C 0.6134(7) -0.2721(4) -0.1095(3) 0.0453(16) Uani 1 1 d . . .
H13 H 0.5426 -0.2732 -0.1519 0.054 Uiso 1 1 calc R . .
C14 C 0.7202(9) -0.1948(5) -0.1134(5) 0.073(3) Uani 1 1 d . . .
H14A H 0.6728 -0.1331 -0.1230 0.109 Uiso 1 1 calc R . .
H14B H 0.7655 -0.2110 -0.1475 0.109 Uiso 1 1 calc R . .
H14C H 0.7907 -0.1908 -0.0723 0.109 Uiso 1 1 calc R . .
C15 C 0.6819(9) -0.3699(5) -0.1000(5) 0.078(3) Uani 1 1 d . . .
H15A H 0.7592 -0.3694 -0.0611 0.117 Uiso 1 1 calc R . .
H15B H 0.7177 -0.3855 -0.1372 0.117 Uiso 1 1 calc R . .
H15C H 0.6131 -0.4180 -0.0956 0.117 Uiso 1 1 calc R . .
C16 C 0.1802(12) -0.1560(7) -0.3020(5) 0.113(3) Uani 1 1 d D . .
H16A H 0.2464 -0.1520 -0.3294 0.136 Uiso 1 1 calc R A 1
H16B H 0.1500 -0.2235 -0.3031 0.136 Uiso 1 1 calc R A 1
C17 C 0.064(2) -0.1046(14) -0.3332(9) 0.113(3) Uani 0.50 1 d PD B 1
H17A H 0.0913 -0.0371 -0.3366 0.136 Uiso 0.50 1 calc PR B 1
H17B H -0.0052 -0.1064 -0.3073 0.136 Uiso 0.50 1 calc PR B 1
C18 C -0.004(3) -0.1433(16) -0.4011(9) 0.113(3) Uani 0.50 1 d PD B 1
H18A H 0.0243 -0.2102 -0.4058 0.136 Uiso 0.50 1 calc PR B 1
H18B H -0.1069 -0.1398 -0.4109 0.136 Uiso 0.50 1 calc PR B 1
C19 C 0.053(2) -0.0766(15) -0.4441(10) 0.113(3) Uani 0.50 1 d PD B 1
H19A H 0.1310 -0.0398 -0.4179 0.169 Uiso 0.50 1 calc PR B 1
H19B H -0.0210 -0.0329 -0.4662 0.169 Uiso 0.50 1 calc PR B 1
H19C H 0.0853 -0.1142 -0.4759 0.169 Uiso 0.50 1 calc PR B 1
C17B C 0.207(2) -0.0992(14) -0.3494(8) 0.113(3) Uani 0.50 1 d PD B 2
H17C H 0.3095 -0.0935 -0.3423 0.136 Uiso 0.50 1 calc PR B 2
H17D H 0.1700 -0.0345 -0.3454 0.136 Uiso 0.50 1 calc PR B 2
C18B C 0.146(2) -0.1348(15) -0.4168(9) 0.113(3) Uani 0.50 1 d PD B 2
H18C H 0.1812 -0.0983 -0.4486 0.136 Uiso 0.50 1 calc PR B 2
H18D H 0.1647 -0.2037 -0.4209 0.136 Uiso 0.50 1 calc PR B 2
C19B C 0.002(2) -0.1172(17) -0.4231(12) 0.113(3) Uani 0.50 1 d PD B 2
H19D H -0.0091 -0.0774 -0.3872 0.169 Uiso 0.50 1 calc PR B 2
H19E H -0.0470 -0.1780 -0.4227 0.169 Uiso 0.50 1 calc PR B 2
H19F H -0.0380 -0.0839 -0.4636 0.169 Uiso 0.50 1 calc PR B 2
C20 C 0.1226(7) -0.3708(4) -0.1569(3) 0.0441(16) Uani 1 1 d . . .
C21 C 0.0493(7) -0.3829(5) -0.2233(4) 0.0523(18) Uani 1 1 d . . .
C22 C 0.1204(8) -0.4537(5) -0.2477(4) 0.0560(19) Uani 1 1 d . . .
C23 C 0.2331(8) -0.4878(4) -0.1962(4) 0.0516(18) Uani 1 1 d . . .
C24 C 0.2297(7) -0.4420(4) -0.1395(3) 0.0490(17) Uani 1 1 d . . .
C25 C 0.0776(8) -0.3084(5) -0.1099(4) 0.066(2) Uani 1 1 d . . .
H25A H 0.0001 -0.3387 -0.0968 0.099 Uiso 1 1 calc R . .
H25B H 0.0472 -0.2465 -0.1298 0.099 Uiso 1 1 calc R . .
H25C H 0.1560 -0.2989 -0.0721 0.099 Uiso 1 1 calc R . .
C26 C -0.0787(8) -0.3279(6) -0.2571(5) 0.080(3) Uani 1 1 d . . .
H26A H -0.0970 -0.3379 -0.3035 0.120 Uiso 1 1 calc R . .
H26B H -0.0637 -0.2597 -0.2475 0.120 Uiso 1 1 calc R . .
H26C H -0.1588 -0.3502 -0.2422 0.120 Uiso 1 1 calc R . .
C27 C 0.0868(10) -0.4912(6) -0.3160(4) 0.083(3) Uani 1 1 d . . .
H27A H 0.0257 -0.4458 -0.3446 0.125 Uiso 1 1 calc R . .
H27B H 0.0396 -0.5530 -0.3180 0.125 Uiso 1 1 calc R . .
H27C H 0.1734 -0.4989 -0.3294 0.125 Uiso 1 1 calc R . .
C28 C 0.3311(10) -0.5689(5) -0.2030(5) 0.086(3) Uani 1 1 d . . .
H28A H 0.3488 -0.5663 -0.2456 0.130 Uiso 1 1 calc R . .
H28B H 0.2879 -0.6303 -0.1975 0.130 Uiso 1 1 calc R . .
H28C H 0.4195 -0.5623 -0.1701 0.130 Uiso 1 1 calc R . .
C29 C 0.3177(9) -0.4608(6) -0.0723(4) 0.071(2) Uani 1 1 d . . .
H29A H 0.2630 -0.4968 -0.0483 0.107 Uiso 1 1 calc R . .
H29B H 0.3471 -0.3999 -0.0507 0.107 Uiso 1 1 calc R . .
H29C H 0.4003 -0.4979 -0.0744 0.107 Uiso 1 1 calc R . .
I1 I 0.43137(6) -0.35057(4) -0.27886(3) 0.0703(3) Uani 1 1 d . . .
N1 N 0.3640(5) -0.1553(3) -0.1388(3) 0.0392(12) Uani 1 1 d . . .
N2 N 0.2605(8) -0.1387(4) -0.2379(3) 0.071(2) Uani 1 1 d . B .
Ni1 Ni 0.26523(9) -0.33824(5) -0.20703(4) 0.0378(2) Uani 1 1 d . . .

loop_
_atom_site_aniso_label
_atom_site_aniso_U_11
_atom_site_aniso_U_22
_atom_site_aniso_U_33
_atom_site_aniso_U_23
_atom_site_aniso_U_13
_atom_site_aniso_U_12
C1 0.044(4) 0.032(3) 0.036(4) 0.004(3) -0.001(3) 0.002(3)
C2 0.092(5) 0.031(3) 0.090(5) 0.009(3) -0.026(4) -0.009(3)
C3 0.092(5) 0.031(3) 0.090(5) 0.009(3) -0.026(4) -0.009(3)
C4 0.040(4) 0.039(3) 0.040(4) -0.010(3) 0.013(3) -0.002(3)
C5 0.051(4) 0.062(4) 0.061(5) -0.029(4) 0.028(4) -0.021(3)
C6 0.089(7) 0.083(6) 0.059(6) -0.018(4) 0.044(5) -0.016(5)
C7 0.112(8) 0.089(6) 0.033(4) 0.001(4) 0.017(5) -0.036(6)
C8 0.062(5) 0.054(4) 0.057(5) 0.015(4) -0.009(4) -0.003(4)
C9 0.038(4) 0.037(3) 0.039(4) 0.001(3) 0.011(3) 0.002(3)
C10 0.043(5) 0.082(5) 0.119(8) -0.059(5) 0.038(5) -0.009(4)
C11 0.060(6) 0.080(6) 0.233(14) -0.087(8) 0.042(7) -0.001(5)
C12 0.074(7) 0.143(9) 0.172(12) -0.108(9) 0.071(8) -0.033(6)
C13 0.032(4) 0.053(4) 0.050(4) -0.006(3) 0.009(3) 0.009(3)
C14 0.070(6) 0.063(5) 0.107(7) 0.002(5) 0.060(5) 0.002(4)
C15 0.065(6) 0.049(4) 0.125(9) -0.011(5) 0.034(6) 0.007(4)
C16 0.126(6) 0.099(5) 0.083(5) 0.032(3) -0.030(5) -0.010(4)
C17 0.126(6) 0.099(5) 0.083(5) 0.032(3) -0.030(5) -0.010(4)
C18 0.126(6) 0.099(5) 0.083(5) 0.032(3) -0.030(5) -0.010(4)
C19 0.126(6) 0.099(5) 0.083(5) 0.032(3) -0.030(5) -0.010(4)
C17B 0.126(6) 0.099(5) 0.083(5) 0.032(3) -0.030(5) -0.010(4)
C18B 0.126(6) 0.099(5) 0.083(5) 0.032(3) -0.030(5) -0.010(4)
C19B 0.126(6) 0.099(5) 0.083(5) 0.032(3) -0.030(5) -0.010(4)
C20 0.041(4) 0.042(3) 0.053(4) -0.005(3) 0.018(3) -0.014(3)
C21 0.046(4) 0.039(3) 0.067(5) -0.005(3) 0.005(4) -0.003(3)
C22 0.070(5) 0.039(4) 0.059(5) -0.009(3) 0.016(4) -0.013(3)
C23 0.063(5) 0.028(3) 0.067(5) 0.004(3) 0.021(4) 0.002(3)
C24 0.054(4) 0.037(3) 0.057(5) 0.007(3) 0.016(4) -0.006(3)
C25 0.058(5) 0.070(5) 0.084(6) -0.019(4) 0.045(5) -0.013(4)
C26 0.047(5) 0.071(5) 0.110(8) 0.021(5) -0.002(5) -0.013(4)
C27 0.108(8) 0.071(5) 0.068(6) -0.033(4) 0.019(6) -0.026(5)
C28 0.103(7) 0.041(4) 0.130(9) -0.012(5) 0.056(7) 0.005(4)
C29 0.079(6) 0.075(5) 0.058(5) 0.023(4) 0.015(5) -0.014(4)
I1 0.0958(5) 0.0761(4) 0.0531(4) -0.0181(2) 0.0445(3) -0.0129(3)
N1 0.037(3) 0.031(3) 0.045(3) 0.002(2) 0.000(2) 0.002(2)
N2 0.088(5) 0.040(3) 0.059(4) 0.016(3) -0.029(4) -0.010(3)
Ni1 0.0475(5) 0.0299(4) 0.0378(5) -0.0030(3) 0.0145(4) -0.0004(3)

loop_
_atom_type_symbol
_atom_type_description
_atom_type_scat_dispersion_real
_atom_type_scat_dispersion_imag
_atom_type_scat_source
C C 0.0033 0.0016 'International Tables Vol C Tables 4.2.6.8 and 6.1.1.4'
H H 0.0000 0.0000 'International Tables Vol C Tables 4.2.6.8 and 6.1.1.4'
I I -0.4742 1.8119 'International Tables Vol C Tables 4.2.6.8 and 6.1.1.4'
N N 0.0061 0.0033 'International Tables Vol C Tables 4.2.6.8 and 6.1.1.4'
Ni Ni 0.3393 1.1124 'International Tables Vol C Tables 4.2.6.8 and 6.1.1.4'

loop_
_geom_angle_atom_site_label_1
_geom_angle_atom_site_label_2
_geom_angle_atom_site_label_3
_geom_angle
N2 C1 N1 102.9(5)
N2 C1 Ni1 123.5(5)
N1 C1 Ni1 132.8(4)
C3 C2 N1 106.3(7)
C3 C2 H2 126.9
N1 C2 H2 126.9
C2 C3 N2 107.2(7)
C2 C3 H3 126.4
N2 C3 H3 126.4
C9 C4 C5 121.4(6)
C9 C4 N1 119.6(5)
C5 C4 N1 118.9(6)
C6 C5 C4 119.3(7)
C6 C5 C10 118.6(7)
C4 C5 C10 122.1(7)
C5 C6 C7 121.8(7)
C5 C6 H6 119.1
C7 C6 H6 119.1
C6 C7 C8 119.9(8)
C6 C7 H7 120.1
C8 C7 H7 120.1
C9 C8 C7 119.8(8)
C9 C8 H8 120.1
C7 C8 H8 120.1
C4 C9 C8 117.8(6)
C4 C9 C13 121.4(5)
C8 C9 C13 120.7(6)
C12 C10 C11 109.3(7)
C12 C10 C5 113.6(9)
C11 C10 C5 109.0(6)
C12 C10 H10 108.2
C11 C10 H10 108.2
C5 C10 H10 108.2
C10 C11 H11A 109.5
C10 C11 H11B 109.5
H11A C11 H11B 109.5
C10 C11 H11C 109.5
H11A C11 H11C 109.5
H11B C11 H11C 109.5
C10 C12 H12A 109.5
C10 C12 H12B 109.5
H12A C12 H12B 109.5
C10 C12 H12C 109.5
H12A C12 H12C 109.5
H12B C12 H12C 109.5
C15 C13 C9 114.2(6)
C15 C13 C14 110.7(6)
C9 C13 C14 110.2(5)
C15 C13 H13 107.1
C9 C13 H13 107.1
C14 C13 H13 107.1
C13 C14 H14A 109.5
C13 C14 H14B 109.5
H14A C14 H14B 109.5
C13 C14 H14C 109.5
H14A C14 H14C 109.5
H14B C14 H14C 109.5
C13 C15 H15A 109.5
C13 C15 H15B 109.5
H15A C15 H15B 109.5
C13 C15 H15C 109.5
H15A C15 H15C 109.5
H15B C15 H15C 109.5
C17B C16 C17 68.3(14)
C17B C16 N2 117.1(11)
C17 C16 N2 125.0(13)
C17 C16 H16A 106.1
N2 C16 H16A 106.1
C17B C16 H16B 130.5
C17 C16 H16B 106.1
N2 C16 H16B 106.1
H16A C16 H16B 106.3
C16 C17 C18 112.8(17)
C16 C17 H17A 109.0
C18 C17 H17A 109.0
C16 C17 H17B 109.0
C18 C17 H17B 109.0
H17A C17 H17B 107.8
C19 C18 C17 102.8(17)
C19 C18 H18A 111.2
C17 C18 H18A 111.2
C19 C18 H18B 111.2
C17 C18 H18B 111.2
H18A C18 H18B 109.1
C16 C17B C18B 114.6(16)
C16 C17B H17C 108.6
C18B C17B H17C 108.6
C16 C17B H17D 108.6
C18B C17B H17D 108.6
H17C C17B H17D 107.6
C19B C18B C17B 100.5(19)
C19B C18B H18C 111.7
C17B C18B H18C 111.7
C19B C18B H18D 111.7
C17B C18B H18D 111.7
H18C C18B H18D 109.4
C18B C19B H19D 109.5
C18B C19B H19E 109.5
H19D C19B H19E 109.5
C18B C19B H19F 109.5
H19D C19B H19F 109.5
H19E C19B H19F 109.5
C24 C20 C21 109.3(6)
C24 C20 C25 124.1(7)
C21 C20 C25 125.6(7)
C24 C20 Ni1 74.1(4)
C21 C20 Ni1 75.0(4)
C25 C20 Ni1 126.7(5)
C22 C21 C20 106.4(6)
C22 C21 C26 128.9(8)
C20 C21 C26 124.7(7)
C22 C21 Ni1 72.1(4)
C20 C21 Ni1 65.1(4)
C26 C21 Ni1 127.3(5)
C21 C22 C23 108.2(6)
C21 C22 C27 127.2(8)
C23 C22 C27 124.6(7)
C21 C22 Ni1 70.6(4)
C23 C22 Ni1 68.7(4)
C27 C22 Ni1 127.0(6)
C24 C23 C22 109.6(6)
C24 C23 C28 126.0(7)
C22 C23 C28 124.1(7)
C24 C23 Ni1 71.4(3)
C22 C23 Ni1 72.5(3)
C28 C23 Ni1 127.0(5)
C23 C24 C20 106.0(6)
C23 C24 C29 128.6(7)
C20 C24 C29 125.4(7)
C23 C24 Ni1 70.8(4)
C20 C24 Ni1 65.9(3)
C29 C24 Ni1 127.8(5)
C20 C25 H25A 109.5
C20 C25 H25B 109.5
H25A C25 H25B 109.5
C20 C25 H25C 109.5
H25A C25 H25C 109.5
H25B C25 H25C 109.5
C21 C26 H26A 109.5
C21 C26 H26B 109.5
H26A C26 H26B 109.5
C21 C26 H26C 109.5
H26A C26 H26C 109.5
H26B C26 H26C 109.5
C22 C27 H27A 109.5
C22 C27 H27B 109.5
H27A C27 H27B 109.5
C22 C27 H27C 109.5
H27A C27 H27C 109.5
H27B C27 H27C 109.5
C23 C28 H28A 109.5
C23 C28 H28B 109.5
H28A C28 H28B 109.5
C23 C28 H28C 109.5
H28A C28 H28C 109.5
H28B C28 H28C 109.5
C24 C29 H29A 109.5
C24 C29 H29B 109.5
H29A C29 H29B 109.5
C24 C29 H29C 109.5
H29A C29 H29C 109.5
H29B C29 H29C 109.5
C1 N1 C2 111.5(5)
C1 N1 C4 128.5(5)
C2 N1 C4 120.0(5)
C1 N2 C3 112.0(6)
C1 N2 C16 124.5(6)
C3 N2 C16 123.5(6)
C1 Ni1 C20 102.2(3)
C1 Ni1 C23 163.3(3)
C20 Ni1 C23 65.2(3)
C1 Ni1 C24 125.5(3)
C20 Ni1 C24 39.9(3)
C23 Ni1 C24 37.8(3)
C1 Ni1 C21 113.8(3)
C20 Ni1 C21 39.9(3)
C23 Ni1 C21 64.4(3)
C24 Ni1 C21 65.7(3)
C1 Ni1 C22 147.7(3)
C20 Ni1 C22 64.8(3)
C23 Ni1 C22 38.8(3)
C24 Ni1 C22 64.4(3)
C21 Ni1 C22 37.3(3)
C1 Ni1 I1 95.18(19)
C20 Ni1 I1 162.57(18)
C23 Ni1 I1 97.92(19)
C24 Ni1 I1 127.70(19)
C21 Ni1 I1 130.4(2)
C22 Ni1 I1 99.6(2)

loop_
_geom_bond_atom_site_label_1
_geom_bond_atom_site_label_2
_geom_bond_distance
C1 N2 1.358(8)
C1 N1 1.368(8)
C1 Ni1 1.888(6)
C2 C3 1.331(11)
C2 N1 1.394(8)
C2 H2 0.9500
C3 N2 1.380(9)
C3 H3 0.9500
C4 C9 1.393(8)
C4 C5 1.413(9)
C4 N1 1.436(8)
C5 C6 1.327(11)
C5 C10 1.547(11)
C6 C7 1.381(12)
C6 H6 0.9500
C7 C8 1.405(12)
C7 H7 0.9500
C8 C9 1.399(9)
C8 H8 0.9500
C9 C13 1.521(8)
C10 C12 1.505(12)
C10 C11 1.544(11)
C10 H10 1.0000
C11 H11A 0.9800
C11 H11B 0.9800
C11 H11C 0.9800
C12 H12A 0.9800
C12 H12B 0.9800
C12 H12C 0.9800
C13 C15 1.520(9)
C13 C14 1.531(9)
C13 H13 1.0000
C14 H14A 0.9800
C14 H14B 0.9800
C14 H14C 0.9800
C15 H15A 0.9800
C15 H15B 0.9800
C15 H15C 0.9800
C16 C17B 1.373(15)
C16 C17 1.377(15)
C16 N2 1.427(11)
C16 H16A 0.9900
C16 H16B 0.9900
C17 C18 1.545(17)
C17 H17A 0.9900
C17 H17B 0.9900
C18 C19 1.521(17)
C18 H18A 0.9900
C18 H18B 0.9900
C19 H19A 0.9800
C19 H19B 0.9800
C19 H19C 0.9800
C17B C18B 1.509(17)
C17B H17C 0.9900
C17B H17D 0.9900
C18B C19B 1.421(18)
C18B H18C 0.9900
C18B H18D 0.9900
C19B H19D 0.9800
C19B H19E 0.9800
C19B H19F 0.9800
C20 C24 1.433(9)
C20 C21 1.440(9)
C20 C25 1.490(9)
C20 Ni1 2.038(6)
C21 C22 1.395(10)
C21 C26 1.504(10)
C21 Ni1 2.171(7)
C22 C23 1.440(10)
C22 C27 1.516(10)
C22 Ni1 2.191(7)
C23 C24 1.387(10)
C23 C28 1.526(10)
C23 Ni1 2.140(6)
C24 C29 1.510(10)
C24 Ni1 2.147(6)
C25 H25A 0.9800
C25 H25B 0.9800
C25 H25C 0.9800
C26 H26A 0.9800
C26 H26B 0.9800
C26 H26C 0.9800
C27 H27A 0.9800
C27 H27B 0.9800
C27 H27C 0.9800
C28 H28A 0.9800
C28 H28B 0.9800
C28 H28C 0.9800
C29 H29A 0.9800
C29 H29B 0.9800
C29 H29C 0.9800
I1 Ni1 2.5374(9)

loop_
_geom_torsion_atom_site_label_1
_geom_torsion_atom_site_label_2
_geom_torsion_atom_site_label_3
_geom_torsion_atom_site_label_4
_geom_torsion
N1 C2 C3 N2 -2.0(11)
C9 C4 C5 C6 -0.9(10)
N1 C4 C5 C6 -177.9(6)
C9 C4 C5 C10 176.4(6)
N1 C4 C5 C10 -0.6(9)
C4 C5 C6 C7 0.3(12)
C10 C5 C6 C7 -177.1(7)
C5 C6 C7 C8 0.2(13)
C6 C7 C8 C9 -0.3(12)
C5 C4 C9 C8 0.8(9)
N1 C4 C9 C8 177.8(5)
C5 C4 C9 C13 -174.6(6)
N1 C4 C9 C13 2.4(8)
C7 C8 C9 C4 -0.3(10)
C7 C8 C9 C13 175.2(6)
C6 C5 C10 C12 -45.2(9)
C4 C5 C10 C12 137.4(7)
C6 C5 C10 C11 77.0(10)
C4 C5 C10 C11 -100.3(9)
C4 C9 C13 C15 -148.2(6)
C8 C9 C13 C15 36.5(9)
C4 C9 C13 C14 86.4(8)
C8 C9 C13 C14 -88.9(8)
C17B C16 C17 C18 73.9(19)
N2 C16 C17 C18 -177.5(14)
C16 C17 C18 C19 -99(2)
C17 C16 C17B C18B -75(2)
N2 C16 C17B C18B 166.0(15)
C16 C17B C18B C19B 71(2)
C24 C20 C21 C22 -6.1(7)
C25 C20 C21 C22 -174.6(6)
Ni1 C20 C21 C22 60.7(5)
C24 C20 C21 C26 173.7(6)
C25 C20 C21 C26 5.2(11)
Ni1 C20 C21 C26 -119.4(7)
C24 C20 C21 Ni1 -66.9(4)
C25 C20 C21 Ni1 124.7(7)
C20 C21 C22 C23 2.3(8)
C26 C21 C22 C23 -177.5(7)
Ni1 C21 C22 C23 58.5(5)
C20 C21 C22 C27 -178.5(7)
C26 C21 C22 C27 1.6(13)
Ni1 C21 C22 C27 -122.3(8)
C20 C21 C22 Ni1 -56.2(4)
C26 C21 C22 Ni1 123.9(8)
C21 C22 C23 C24 2.4(8)
C27 C22 C23 C24 -176.8(7)
Ni1 C22 C23 C24 62.1(5)
C21 C22 C23 C28 177.0(7)
C27 C22 C23 C28 -2.2(11)
Ni1 C22 C23 C28 -123.3(7)
C21 C22 C23 Ni1 -59.7(5)
C27 C22 C23 Ni1 121.1(7)
C22 C23 C24 C20 -6.1(7)
C28 C23 C24 C20 179.5(7)
Ni1 C23 C24 C20 56.7(4)
C22 C23 C24 C29 173.7(6)
C28 C23 C24 C29 -0.7(12)
Ni1 C23 C24 C29 -123.5(7)
C22 C23 C24 Ni1 -62.8(5)
C28 C23 C24 Ni1 122.8(7)
C21 C20 C24 C23 7.6(7)
C25 C20 C24 C23 176.2(6)
Ni1 C20 C24 C23 -59.9(5)
C21 C20 C24 C29 -172.2(6)
C25 C20 C24 C29 -3.6(10)
Ni1 C20 C24 C29 120.3(6)
C21 C20 C24 Ni1 67.4(5)
C25 C20 C24 Ni1 -123.9(6)
N2 C1 N1 C2 -3.1(8)
Ni1 C1 N1 C2 166.6(6)
N2 C1 N1 C4 176.5(6)
Ni1 C1 N1 C4 -13.7(10)
C3 C2 N1 C1 3.4(10)
C3 C2 N1 C4 -176.3(7)
C9 C4 N1 C1 73.5(8)
C5 C4 N1 C1 -109.4(7)
C9 C4 N1 C2 -106.9(7)
C5 C4 N1 C2 70.2(8)
N1 C1 N2 C3 1.8(9)
Ni1 C1 N2 C3 -169.2(6)
N1 C1 N2 C16 -177.4(9)
Ni1 C1 N2 C16 11.6(12)
C2 C3 N2 C1 0.1(12)
C2 C3 N2 C16 179.4(10)
C17B C16 N2 C1 -151.1(15)
C17 C16 N2 C1 127.4(15)
C17B C16 N2 C3 30(2)
C17 C16 N2 C3 -52(2)
N2 C1 Ni1 C20 -116.8(6)
N1 C1 Ni1 C20 75.2(7)
N2 C1 Ni1 C23 -156.4(9)
N1 C1 Ni1 C23 35.6(14)
N2 C1 Ni1 C24 -152.8(6)
N1 C1 Ni1 C24 39.2(8)
N2 C1 Ni1 C21 -76.5(7)
N1 C1 Ni1 C21 115.5(6)
N2 C1 Ni1 C22 -55.0(9)
N1 C1 Ni1 C22 137.0(6)
N2 C1 Ni1 I1 62.2(6)
N1 C1 Ni1 I1 -105.8(6)
C24 C20 Ni1 C1 -131.9(4)
C21 C20 Ni1 C1 112.6(4)
C25 C20 Ni1 C1 -10.9(7)
C24 C20 Ni1 C23 36.4(4)
C21 C20 Ni1 C23 -79.1(4)
C25 C20 Ni1 C23 157.4(8)
C21 C20 Ni1 C24 -115.5(5)
C25 C20 Ni1 C24 121.0(8)
C24 C20 Ni1 C21 115.5(5)
C25 C20 Ni1 C21 -123.5(8)
C24 C20 Ni1 C22 79.5(4)
C21 C20 Ni1 C22 -36.1(4)
C25 C20 Ni1 C22 -159.6(8)
C24 C20 Ni1 I1 51.4(9)
C21 C20 Ni1 I1 -64.1(8)
C25 C20 Ni1 I1 172.4(5)
C24 C23 Ni1 C1 4.8(12)
C22 C23 Ni1 C1 123.3(10)
C28 C23 Ni1 C1 -116.8(10)
C24 C23 Ni1 C20 -38.5(4)
C22 C23 Ni1 C20 80.0(4)
C28 C23 Ni1 C20 -160.1(8)
C22 C23 Ni1 C24 118.5(6)
C28 C23 Ni1 C24 -121.6(9)
C24 C23 Ni1 C21 -82.8(5)
C22 C23 Ni1 C21 35.8(4)
C28 C23 Ni1 C21 155.6(8)
C24 C23 Ni1 C22 -118.5(6)
C28 C23 Ni1 C22 119.9(9)
C24 C23 Ni1 I1 146.0(4)
C22 C23 Ni1 I1 -95.5(4)
C28 C23 Ni1 I1 24.4(8)
C23 C24 Ni1 C1 -178.3(4)
C20 C24 Ni1 C1 63.4(5)
C29 C24 Ni1 C1 -53.8(8)
C23 C24 Ni1 C20 118.3(6)
C29 C24 Ni1 C20 -117.2(8)
C20 C24 Ni1 C23 -118.3(6)
C29 C24 Ni1 C23 124.5(9)
C23 C24 Ni1 C21 78.9(5)
C20 C24 Ni1 C21 -39.4(4)
C29 C24 Ni1 C21 -156.6(7)
C23 C24 Ni1 C22 37.7(4)
C20 C24 Ni1 C22 -80.6(4)
C29 C24 Ni1 C22 162.2(7)
C23 C24 Ni1 I1 -44.5(5)
C20 C24 Ni1 I1 -162.8(3)
C29 C24 Ni1 I1 80.0(7)
C22 C21 Ni1 C1 161.1(4)
C20 C21 Ni1 C1 -80.4(4)
C26 C21 Ni1 C1 35.4(8)
C22 C21 Ni1 C20 -118.4(6)
C26 C21 Ni1 C20 115.8(9)
C22 C21 Ni1 C23 -37.2(4)
C20 C21 Ni1 C23 81.2(4)
C26 C21 Ni1 C23 -162.9(8)
C22 C21 Ni1 C24 -79.0(5)
C20 C21 Ni1 C24 39.5(4)
C26 C21 Ni1 C24 155.3(8)
C20 C21 Ni1 C22 118.4(6)
C26 C21 Ni1 C22 -125.7(9)
C22 C21 Ni1 I1 40.8(5)
C20 C21 Ni1 I1 159.3(3)
C26 C21 Ni1 I1 -84.9(8)
C21 C22 Ni1 C1 -33.6(7)
C23 C22 Ni1 C1 -153.2(5)
C27 C22 Ni1 C1 88.8(8)
C21 C22 Ni1 C20 38.5(4)
C23 C22 Ni1 C20 -81.1(4)
C27 C22 Ni1 C20 161.0(8)
C21 C22 Ni1 C23 119.6(6)
C27 C22 Ni1 C23 -118.0(9)
C21 C22 Ni1 C24 83.0(5)
C23 C22 Ni1 C24 -36.6(4)
C27 C22 Ni1 C24 -154.6(8)
C23 C22 Ni1 C21 -119.6(6)
C27 C22 Ni1 C21 122.4(9)
C21 C22 Ni1 I1 -149.7(4)
C23 C22 Ni1 I1 90.7(4)
C27 C22 Ni1 I1 -27.3(7)
